data_4100788
loop_
_publ_author_name
'Weisheng Liu'
'Tianquan Jiao'
'Yizhi Li'
'Quanzhong Liu'
'Minyu Tan'
'Hong Wang'
'Liufang Wang'

_publ_section_title
;
Lanthanide Coordination Polymers and Their Ag+-Modulated Fluorescence
;
_journal_name_full 'Journal of the American Chemical Society'
_journal_page_first 2280
_journal_page_last 2281
_journal_paper_doi 10.1021/ja036635q
_journal_volume 126
_journal_year 2004
_chemical_formula_sum 'C11 H24 Gd0.5 N2 Na0.5 O7'
_chemical_formula_weight 386.44
_space_group_IT_number 15
_symmetry_cell_setting monoclinic
_symmetry_space_group_name_Hall '-C 2yc'
_symmetry_space_group_name_H-M 'C 1 2/c 1'
_cell_angle_alpha 90.00
_cell_angle_beta 99.840(10)
_cell_angle_gamma 90.00
_cell_formula_units_Z 8
_cell_length_a 15.458(3)
_cell_length_b 14.220(3)
_cell_length_c 14.245(3)
_cell_measurement_temperature 293(2)
_cell_volume 3085.2(11)
_diffrn_ambient_temperature 293(2)
_exptl_crystal_density_diffrn 1.664
_cod_depositor_comments
;
The following automatic conversions were performed:
'_symmetry_cell_setting' value 'Monoclinic' changed to 'monoclinic'
according to '/home/saulius/struct/CIF-dictionaries/cif_core.dic'
dictionary named 'cif_core.dic' version 2.4.1 from 2010-06-29.

Automatic conversion script
Id: cif_fix_enum 1527 2010-12-29 10:47:43Z saulius 
;
_cod_original_sg_symbol_H-M 'C 2/c'
_cod_original_formula_sum 'C11 H24 Gd0.50 N2 Na0.50 O7'
_cod_database_code 4100788

loop_
_symmetry_equiv_pos_as_xyz
'x, y, z'
'-x, y, -z+1/2'
'x+1/2, y+1/2, z'
'-x+1/2, y+1/2, -z+1/2'
'-x, -y, -z'
'x, -y, z-1/2'
'-x+1/2, -y+1/2, -z'
'x+1/2, -y+1/2, z-1/2'

loop_
_atom_site_label
_atom_site_type_symbol
_atom_site_fract_x
_atom_site_fract_y
_atom_site_fract_z
_atom_site_U_iso_or_equiv
_atom_site_adp_type
_atom_site_occupancy
_atom_site_symmetry_multiplicity
_atom_site_calc_flag
_atom_site_refinement_flags
_atom_site_disorder_assembly
_atom_site_disorder_group
Na Na 0.5000 0.5520(3) 0.7500 0.178(2) Uani 1 2 d S . .
Gd Gd 0.5000 0.23608(2) 0.7500 0.05310(13) Uani 1 2 d S . .
O1 O 0.62946(16) 0.31181(16) 0.82349(18) 0.0575(6) Uani 1 1 d . . .
O2 O 0.75079(18) 0.22824(16) 0.86431(19) 0.0573(6) Uani 1 1 d . . .
O3 O 0.99836(17) 0.6713(2) 0.90214(18) 0.0706(5) Uani 1 1 d . . .
O4 O 0.88622(18) 0.5830(2) 0.91335(18) 0.0706(5) Uani 1 1 d . . .
N1 N 0.72903(17) 0.55350(16) 0.97270(16) 0.0380(6) Uani 1 1 d . . .
N2 N 0.84681(15) 0.65152(16) 1.11335(16) 0.0332(5) Uani 1 1 d . . .
C1 C 0.7078(2) 0.3015(2) 0.8648(2) 0.0425(7) Uani 1 1 d . . .
C2 C 0.7524(2) 0.3856(2) 0.9180(2) 0.0450(7) Uani 1 1 d . . .
H2A H 0.8051 0.4012 0.8927 0.080 Uiso 1 1 d R . .
H2B H 0.7697 0.3696 0.9847 0.080 Uiso 1 1 d R . .
C3 C 0.6930(2) 0.4709(2) 0.9093(2) 0.0468(8) Uani 1 1 d . . .
H3A H 0.6371 0.4521 0.9257 0.080 Uiso 1 1 d R . .
H3B H 0.6822 0.4915 0.8434 0.080 Uiso 1 1 d R . .
C4 C 0.7323(2) 0.5278(2) 1.0764(2) 0.0473(8) Uani 1 1 d . . .
H4A H 0.6732 0.5152 1.0873 0.080 Uiso 1 1 d R . .
H4B H 0.7663 0.4706 1.0901 0.080 Uiso 1 1 d R . .
C5 C 0.7726(2) 0.6043(2) 1.1432(2) 0.0386(7) Uani 1 1 d . . .
H5A H 0.7276 0.6502 1.1496 0.080 Uiso 1 1 d R . .
H5B H 0.7923 0.5768 1.2055 0.080 Uiso 1 1 d R . .
C6 C 0.8733(2) 0.7334(2) 1.1741(2) 0.0426(7) Uani 1 1 d . . .
H6A H 0.9330 0.7502 1.1687 0.080 Uiso 1 1 d R . .
H6B H 0.8725 0.7168 1.2400 0.080 Uiso 1 1 d R . .
C7 C 0.8146(2) 0.8192(2) 1.1466(2) 0.0410(7) Uani 1 1 d . . .
H7A H 0.7537 0.8001 1.1417 0.080 Uiso 1 1 d R . .
H7B H 0.8266 0.8664 1.1962 0.080 Uiso 1 1 d R . .
C8 C 0.8282(2) 0.8594(2) 1.0564(2) 0.0408(7) Uani 1 1 d . . .
H8A H 0.8150 0.8122 1.0069 0.080 Uiso 1 1 d R . .
H8B H 0.8895 0.8764 1.0612 0.080 Uiso 1 1 d R . .
C9 C 0.9224(2) 0.5876(2) 1.1137(2) 0.0425(7) Uani 1 1 d . . .
H9A H 0.9520 0.5786 1.1788 0.080 Uiso 1 1 d R . .
H9B H 0.9010 0.5269 1.0890 0.080 Uiso 1 1 d R . .
C10 C 0.9878(2) 0.6232(2) 1.0558(2) 0.0445(7) Uani 1 1 d . . .
H10A H 1.0396 0.5837 1.0671 0.080 Uiso 1 1 d R . .
H10B H 1.0055 0.6862 1.0774 0.080 Uiso 1 1 d R . .
C11 C 0.9530(2) 0.6255(3) 0.9489(2) 0.0502(8) Uani 1 1 d . . .
O7W O 0.9252(3) 0.1573(3) 0.9416(3) 0.1104(13) Uani 1 1 d . . .
H7WB H 0.9132 0.2275 0.9321 0.050 Uiso 1 1 d R . .
H7WA H 0.8652 0.1288 0.9444 0.050 Uiso 1 1 d R . .
O5 O 0.3830(2) 0.1195(3) 0.7314(2) 0.0944(8) Uani 1 1 d . . .
H55A H 0.3200 0.1358 0.7059 0.080 Uiso 1 1 d R . .
H55B H 0.3713 0.1070 0.8123 0.050 Uiso 1 1 d R . .
O6 O 0.4594(2) 0.3591(2) 0.8582(2) 0.0944(8) Uani 1 1 d . . .
H66B H 0.5256 0.3608 0.8840 0.050 Uiso 1 1 d R . .
H66A H 0.4322 0.3447 0.8031 0.050 Uiso 1 1 d R . .

loop_
_atom_site_aniso_label
_atom_site_aniso_U_11
_atom_site_aniso_U_22
_atom_site_aniso_U_33
_atom_site_aniso_U_23
_atom_site_aniso_U_13
_atom_site_aniso_U_12
Na 0.136(3) 0.127(3) 0.227(5) 0.000 -0.090(3) 0.000
Gd 0.03392(15) 0.0828(2) 0.04443(16) 0.000 0.01176(9) 0.000
O1 0.0512(15) 0.0409(13) 0.0745(17) -0.0072(11) -0.0059(12) 0.0030(11)
O2 0.0640(16) 0.0407(13) 0.0648(15) -0.0064(11) 0.0042(12) 0.0097(12)
O3 0.0551(11) 0.1080(16) 0.0479(10) 0.0044(10) 0.0067(8) -0.0235(11)
O4 0.0551(11) 0.1080(16) 0.0479(10) 0.0044(10) 0.0067(8) -0.0235(11)
N1 0.0488(15) 0.0302(13) 0.0304(12) -0.0014(10) -0.0067(10) 0.0014(11)
N2 0.0347(12) 0.0312(12) 0.0304(12) -0.0047(9) -0.0041(10) 0.0091(10)
C1 0.061(2) 0.0344(16) 0.0343(15) -0.0002(12) 0.0154(14) -0.0018(15)
C2 0.0489(19) 0.0407(18) 0.0433(18) -0.0045(13) 0.0016(14) -0.0020(14)
C3 0.0498(19) 0.0403(18) 0.0475(18) -0.0017(14) 0.0000(15) 0.0036(14)
C4 0.059(2) 0.0415(18) 0.0408(17) 0.0069(14) 0.0053(15) -0.0069(15)
C5 0.0449(17) 0.0360(16) 0.0330(15) 0.0039(12) 0.0007(12) -0.0031(12)
C6 0.0512(18) 0.0382(16) 0.0346(14) -0.0025(12) -0.0040(13) 0.0101(14)
C7 0.0457(18) 0.0364(17) 0.0379(15) 0.0030(13) -0.0012(13) 0.0057(13)
C8 0.0481(18) 0.0349(16) 0.0368(15) 0.0036(12) -0.0001(13) 0.0063(13)
C9 0.0471(18) 0.0422(17) 0.0332(15) 0.0028(12) -0.0071(13) 0.0162(14)
C10 0.0340(16) 0.0521(19) 0.0448(17) 0.0017(14) -0.0009(13) 0.0066(13)
C11 0.0318(16) 0.075(2) 0.0466(18) 0.0009(16) 0.0132(14) 0.0029(15)
O7W 0.097(3) 0.089(2) 0.136(3) 0.033(2) -0.007(2) -0.040(2)
O5 0.0659(13) 0.130(2) 0.0813(15) -0.0461(14) -0.0044(11) 0.0187(13)
O6 0.0659(13) 0.130(2) 0.0813(15) -0.0461(14) -0.0044(11) 0.0187(13)

loop_
_geom_bond_atom_site_label_1
_geom_bond_atom_site_label_2
_geom_bond_distance
_geom_bond_site_symmetry_2
_geom_bond_publ_flag
Gd O1 2.355(2) . ?
Gd O1 2.355(2) 2_656 ?
Gd O3 2.359(3) 4_646 ?
Gd O3 2.359(3) 3_445 ?
Gd O5 2.435(4) . ?
Gd O5 2.435(4) 2_656 ?
Gd O6 2.482(3) . ?
Gd O6 2.482(3) 2_656 ?
Gd H66B 2.5861 . ?
Gd H66A 2.0808 . ?
O1 C1 1.261(4) . ?
O2 C1 1.237(4) . ?
O3 C11 1.234(4) . ?
O3 Gd 2.359(3) 3 ?
O4 C11 1.228(4) . ?
N1 C4 1.514(4) . ?
N1 C3 1.528(4) . ?
N1 C8 1.537(4) 7_667 ?
N2 C5 1.454(4) . ?
N2 C6 1.466(4) . ?
N2 C9 1.480(4) . ?
C1 C2 1.517(4) . ?
C2 C3 1.514(4) . ?
C2 H2A 0.9701 . ?
C2 H2B 0.9700 . ?
C3 H3A 0.9700 . ?
C3 H3B 0.9701 . ?
C4 C5 1.508(4) . ?
C4 H4A 0.9700 . ?
C4 H4B 0.9701 . ?
C5 H5A 0.9698 . ?
C5 H5B 0.9699 . ?
C6 C7 1.532(4) . ?
C6 H6A 0.9699 . ?
C6 H6B 0.9700 . ?
C7 C8 1.453(4) . ?
C7 H7A 0.9701 . ?
C7 H7B 0.9701 . ?
C8 N1 1.537(4) 7_667 ?
C8 H8A 0.9700 . ?
C8 H8B 0.9699 . ?
C9 C10 1.498(5) . ?
C9 H9A 0.9700 . ?
C9 H9B 0.9699 . ?
C10 C11 1.526(4) . ?
C10 H10A 0.9700 . ?
C10 H10B 0.9702 . ?
O7W H7WB 1.0203 . ?
O7W H7WA 1.0198 . ?
O5 H55A 1.0059 . ?
O5 H55B 1.2087 . ?
O6 H66B 1.0262 . ?
O6 H66A 0.8500 . ?
